data_7009952
loop_
_publ_author_name
'Bayler, Angela'
'Canty, Allan J.'
'Edwards, Peter G.'
'Skelton, Brian W.'
'White, Allan H.'

_publ_section_title
;
 Trimethyl-palladium(IV) and -platinum(IV) complexes containing
 phosphine donor ligands, including studies of
 1,5,9-triethyl-1,5,9-triphosphacyclodecane and X-ray structural
 studies of palladium(II) and palladium(IV) complexes&#x200A;&#x2020;
;
_journal_issue 19
_journal_name_full 'Journal of the Chemical Society, Dalton Transactions'
_journal_page_first 3325
_journal_paper_doi 10.1039/b004741o
_journal_year 2000
_chemical_formula_sum 'C20 H22 F3 N2 O3 P Pd S'
_chemical_formula_weight 564.86
_space_group_IT_number 14
_symmetry_cell_setting monoclinic
_symmetry_space_group_name_Hall '-P 2yn'
_symmetry_space_group_name_H-M 'P 1 21/n 1'
_cell_angle_alpha 90.00000
_cell_angle_beta 98.6520(10)
_cell_angle_gamma 90.00000
_cell_formula_units_Z 4
_cell_length_a 9.6042(9)
_cell_length_b 11.5323(10)
_cell_length_c 20.241(2)
_cell_measurement_reflns_used 7834
_cell_measurement_temperature 150
_cell_measurement_theta_max 26
_cell_measurement_theta_min 2
_cell_volume 2216.4(4)
_computing_cell_refinement 'Siemens SAINT (Siemens, 1995)'
_computing_data_collection 'Siemens SMART (Siemens, 1995)'
_computing_data_reduction 'xtal ADDREF SORTRF'
_computing_molecular_graphics xtal
_computing_publication_material 'xtal BONDLA CIFIO'
_computing_structure_refinement 'xtal CRYLSQ'
_computing_structure_solution xtal
_diffrn_ambient_temperature 150
_diffrn_measurement_device_type
;
Bruker SMART CCD diffractometer
;
_diffrn_measurement_method '\w scans'
_diffrn_radiation_detector 'CCD area detector'
_diffrn_radiation_monochromator graphite
_diffrn_radiation_source 'sealed tube'
_diffrn_radiation_type 'Mo K\a'
_diffrn_radiation_wavelength .71073
_diffrn_reflns_av_R_equivalents .0274
_diffrn_reflns_av_sigmaI/netI .045
_diffrn_reflns_limit_h_max 12
_diffrn_reflns_limit_h_min -12
_diffrn_reflns_limit_k_max 15
_diffrn_reflns_limit_k_min 0
_diffrn_reflns_limit_l_max 27
_diffrn_reflns_limit_l_min 0
_diffrn_reflns_number 21967
_diffrn_reflns_theta_max 29.08
_diffrn_reflns_theta_min 2.04
_diffrn_standards_decay_% 0
_exptl_absorpt_coefficient_mu 1.053
_exptl_absorpt_correction_T_max .831
_exptl_absorpt_correction_T_min .714
_exptl_absorpt_correction_type multi-scan
_exptl_absorpt_process_details
;
 SADABS; Sheldrick, 1996
;
_exptl_crystal_colour colourless
_exptl_crystal_density_diffrn 1.693
_exptl_crystal_description prism
_exptl_crystal_F_000 1136
_exptl_crystal_size_max .25
_exptl_crystal_size_mid .15
_exptl_crystal_size_min .13
_refine_diff_density_max .99
_refine_diff_density_min -.625
_refine_ls_goodness_of_fit_all 1.099
_refine_ls_goodness_of_fit_ref 1.155
_refine_ls_hydrogen_treatment refall
_refine_ls_matrix_type full
_refine_ls_number_constraints 0
_refine_ls_number_parameters 368
_refine_ls_number_reflns 4590
_refine_ls_number_restraints 0
_refine_ls_R_factor_all .041
_refine_ls_R_factor_gt .03
_refine_ls_shift/su_max .038
_refine_ls_shift/su_mean .001
_refine_ls_structure_factor_coef F
_refine_ls_weighting_scheme calc
_refine_ls_wR_factor_all .037
_refine_ls_wR_factor_ref .035
_reflns_d_resolution_high .731
_reflns_d_resolution_low 9.985
_reflns_Friedel_coverage 0
_reflns_limit_h_max 12
_reflns_limit_h_min 0
_reflns_limit_k_max 15
_reflns_limit_k_min 0
_reflns_limit_l_max 26
_reflns_limit_l_min -27
_reflns_number_gt 4590
_reflns_number_total 5635
_reflns_threshold_expression 'F    > 4.00 sig(F   )'
_cod_data_source_file b004741o.txt
_cod_data_source_block pdabgn
_cod_original_sg_symbol_Hall -p_2yn
_cod_original_sg_symbol_H-M P_1_21/n_1
_cod_original_formula_sum 'C20 H22 F3 N2 O3 P1 Pd1 S1'
_cod_database_code 7009952

loop_
_symmetry_equiv_pos_as_xyz
+x,+y,+z
1/2-x,1/2+y,1/2-z
-x,-y,-z
1/2+x,1/2-y,1/2+z

loop_
_atom_site_label
_atom_site_fract_x
_atom_site_fract_y
_atom_site_fract_z
_atom_site_U_iso_or_equiv
_atom_site_adp_type
_atom_site_calc_flag
_atom_site_calc_attached_atom
_atom_site_occupancy
_atom_site_disorder_assembly
_atom_site_disorder_group
Pd .216740(17) .605925(14) .087647(9) .02232(9) Uani ? ? 1.00000 ? ?
C0 .3820(3) .6248(2) .03535(15) .0344(14) Uani ? ? 1.00000 ? ?
P .30251(6) .76617(5) .14123(3) .0252(3) Uani ? ? 1.00000 ? ?
C11 .2316(2) .7943(2) .21788(12) .0262(11) Uani ? ? 1.00000 ? ?
C12 .2518(3) .7108(2) .26880(14) .0348(13) Uani ? ? 1.00000 ? ?
C13 .1911(3) .7242(2) .32598(14) .0383(14) Uani ? ? 1.00000 ? ?
C14 .1103(3) .8214(3) .33418(14) .0367(14) Uani ? ? 1.00000 ? ?
C15 .0933(3) .9050(2) .28560(14) .0338(13) Uani ? ? 1.00000 ? ?
C16 .1525(3) .8920(2) .22732(13) .0288(12) Uani ? ? 1.00000 ? ?
C21 .2708(3) .8975(2) .09241(15) .0323(13) Uani ? ? 1.00000 ? ?
C22 .4909(3) .7663(3) .17173(17) .0363(14) Uani ? ? 1.00000 ? ?
N1a .03181(19) .56489(17) .13024(9) .0233(9) Uani ? ? 1.00000 ? ?
C2a -.0134(2) .4538(2) .11961(11) .0246(11) Uani ? ? 1.00000 ? ?
C3a -.1226(3) .4098(2) .14940(13) .0322(13) Uani ? ? 1.00000 ? ?
C4a -.1927(3) .4818(3) .18850(13) .0365(14) Uani ? ? 1.00000 ? ?
C5a -.1537(3) .5968(2) .19526(13) .0310(12) Uani ? ? 1.00000 ? ?
C6a -.0410(2) .6345(2) .16616(12) .0266(11) Uani ? ? 1.00000 ? ?
N1b .1585(2) .44139(17) .04454(9) .0240(9) Uani ? ? 1.00000 ? ?
C2b .0581(2) .38529(19) .07268(11) .0236(10) Uani ? ? 1.00000 ? ?
C3b .0226(3) .2710(2) .05666(14) .0319(12) Uani ? ? 1.00000 ? ?
C4b .0910(3) .2124(2) .01100(14) .0351(13) Uani ? ? 1.00000 ? ?
C5b .1936(3) .2690(2) -.01716(13) .0341(13) Uani ? ? 1.00000 ? ?
C6b .2250(3) .3834(2) .00083(12) .0304(12) Uani ? ? 1.00000 ? ?
S -.16587(6) 1.01069(5) .13966(3) .0252(3) Uani ? ? 1.00000 ? ?
O1 -.12453(18) 1.09871(14) .18964(9) .0329(9) Uani ? ? 1.00000 ? ?
O2 -.0882(2) 1.01271(16) .08409(9) .0390(10) Uani ? ? 1.00000 ? ?
O3 -.19094(19) .89730(14) .16508(9) .0328(9) Uani ? ? 1.00000 ? ?
C -.3416(3) 1.0568(2) .10262(13) .0345(13) Uani ? ? 1.00000 ? ?
F1 -.33963(19) 1.16219(15) .07514(9) .0542(10) Uani ? ? 1.00000 ? ?
F2 -.42952(15) 1.06071(15) .14753(8) .0446(9) Uani ? ? 1.00000 ? ?
F3 -.39694(17) .98384(16) .05419(8) .0511(9) Uani ? ? 1.00000 ? ?
H0a .342(3) .608(2) -.0097(17) .047(9) Uiso ? ? 1.00000 ? ?
H0b .444(3) .565(3) .0533(14) .037(8) Uiso ? ? 1.00000 ? ?
H0c .434(3) .701(2) .0348(13) .033(7) Uiso ? ? 1.00000 ? ?
H12 .301(3) .650(2) .2636(14) .034(7) Uiso ? ? 1.00000 ? ?
H13 .211(4) .672(3) .3612(18) .070(11) Uiso ? ? 1.00000 ? ?
H14 .069(3) .825(2) .3714(13) .033(7) Uiso ? ? 1.00000 ? ?
H15 .039(3) .967(2) .2893(14) .043(8) Uiso ? ? 1.00000 ? ?
H16 .131(3) .949(2) .1908(13) .032(7) Uiso ? ? 1.00000 ? ?
H21a .309(3) .892(2) .0562(17) .049(10) Uiso ? ? 1.00000 ? ?
H21b .312(3) .965(3) .1157(15) .048(9) Uiso ? ? 1.00000 ? ?
H21c .178(3) .913(2) .0810(14) .037(8) Uiso ? ? 1.00000 ? ?
H22a .538(3) .755(2) .1409(15) .038(8) Uiso ? ? 1.00000 ? ?
H22b .521(3) .701(3) .2022(16) .056(9) Uiso ? ? 1.00000 ? ?
H22c .517(3) .841(3) .1919(15) .050(9) Uiso ? ? 1.00000 ? ?
H3a -.151(3) .339(3) .1405(14) .035(8) Uiso ? ? 1.00000 ? ?
H4a -.259(3) .453(2) .2119(13) .033(7) Uiso ? ? 1.00000 ? ?
H5a -.197(3) .644(3) .2189(15) .042(8) Uiso ? ? 1.00000 ? ?
H6a -.015(2) .710(2) .1689(12) .023(6) Uiso ? ? 1.00000 ? ?
H3b -.049(3) .237(2) .0757(13) .030(7) Uiso ? ? 1.00000 ? ?
H4b .068(3) .134(2) .0003(13) .033(7) Uiso ? ? 1.00000 ? ?
H5b .240(3) .231(2) -.0480(15) .043(8) Uiso ? ? 1.00000 ? ?
H6b .297(3) .425(2) -.0175(13) .030(7) Uiso ? ? 1.00000 ? ?

loop_
_atom_site_aniso_label
_atom_site_aniso_U_11
_atom_site_aniso_U_22
_atom_site_aniso_U_33
_atom_site_aniso_U_12
_atom_site_aniso_U_13
_atom_site_aniso_U_23
Pd .02240(9) .02023(10) .02530(10) -.00101(7) .00675(7) -.00079(7)
C0 .0350(14) .0323(15) .0398(16) -.0038(12) .0180(12) -.0001(12)
P .0245(3) .0214(3) .0298(3) -.0021(2) .0037(2) .0010(2)
C11 .0260(11) .0229(12) .0285(12) -.0058(9) -.0002(9) -.0018(9)
C12 .0400(14) .0265(14) .0365(15) .0008(11) .0009(12) .0020(11)
C13 .0465(15) .0370(16) .0290(14) -.0076(13) -.0018(12) .0057(12)
C14 .0397(14) .0452(17) .0258(13) -.0120(12) .0063(11) -.0079(12)
C15 .0323(13) .0335(15) .0356(15) -.0015(11) .0046(11) -.0083(12)
C16 .0294(12) .0245(12) .0310(13) -.0018(10) -.0001(10) .0001(10)
C21 .0367(14) .0267(13) .0339(15) -.0041(12) .0067(12) .0037(11)
C22 .0259(12) .0364(16) .0467(18) -.0021(11) .0051(12) .0016(14)
N1a .0217(9) .0234(10) .0248(10) -.0003(8) .0036(8) -.0009(8)
C2a .0255(11) .0243(12) .0237(12) -.0012(9) .0023(9) .0001(9)
C3a .0344(13) .0303(14) .0326(14) -.0073(11) .0075(11) -.0013(11)
C4a .0348(14) .0458(16) .0321(14) -.0077(12) .0150(11) .0012(12)
C5a .0253(11) .0418(15) .0273(13) .0005(11) .0085(10) -.0069(11)
C6a .0264(12) .0279(13) .0256(12) -.0010(10) .0044(9) -.0054(10)
N1b .0271(9) .0230(10) .0220(10) .0007(8) .0044(8) -.0011(8)
C2b .0243(11) .0223(12) .0237(11) .0001(9) .0015(9) .0004(9)
C3b .0326(13) .0253(13) .0373(15) -.0034(10) .0040(11) -.0038(11)
C4b .0401(14) .0257(13) .0370(15) .0018(11) -.0024(12) -.0083(11)
C5b .0400(14) .0328(14) .0290(14) .0090(11) .0035(11) -.0095(11)
C6b .0349(13) .0324(14) .0244(12) .0016(11) .0056(10) -.0026(10)
S .0264(3) .0233(3) .0268(3) -.0024(2) .0070(2) -.0034(2)
O1 .0344(9) .0311(10) .0334(10) -.0058(7) .0054(8) -.0104(7)
O2 .0439(11) .0377(11) .0404(11) -.0059(8) .0231(9) -.0083(8)
O3 .0346(9) .0233(9) .0402(10) -.0019(7) .0046(8) .0041(7)
C .0353(13) .0351(14) .0324(14) -.0012(12) .0029(11) .0049(11)
F1 .0573(10) .0414(10) .0618(12) .0085(9) .0024(9) .0213(9)
F2 .0305(8) .0549(10) .0503(10) .0052(7) .0120(7) .0021(8)
F3 .0461(9) .0626(11) .0389(9) -.0071(8) -.0117(8) -.0092(8)

loop_
_atom_type_symbol
_atom_type_description
_atom_type_oxidation_number
_atom_type_number_in_cell
_atom_type_scat_dispersion_real
_atom_type_scat_dispersion_imag
_atom_type_scat_source
C ? 0 80 .002 .002 'Int Tables Vol IV Tables 2.2B and 2.3.1'
H ? 0 88 0 0 'Int Tables Vol IV Tables 2.2B and 2.3.1'
F ? 0 12 .014 .01 'Int Tables Vol IV Tables 2.2B and 2.3.1'
N ? 0 8 .004 .003 'Int Tables Vol IV Tables 2.2B and 2.3.1'
O ? 0 12 .008 .006 'Int Tables Vol IV Tables 2.2B and 2.3.1'
P ? 0 4 .09 .095 'Int Tables Vol IV Tables 2.2B and 2.3.1'
Pd ? 0 4 -1.177 1.007 'Int Tables Vol IV Tables 2.2B and 2.3.1'
S ? 0 4 .11 .124 'Int Tables Vol IV Tables 2.2B and 2.3.1'

loop_
_diffrn_attenuator_code
_diffrn_attenuator_scale
? ?

loop_
_geom_angle_atom_site_label_1
_geom_angle_atom_site_label_2
_geom_angle_atom_site_label_3
_geom_angle_site_symmetry_1
_geom_angle_site_symmetry_2
_geom_angle_site_symmetry_3
_geom_angle
_geom_angle_publ_flag
C0 Pd P . . . 84.57(8) ?
C0 Pd N1a . . . 170.51(10) ?
C0 Pd N1b . . . 93.39(10) ?
P Pd N1a . . . 104.76(5) ?
P Pd N1b . . . 172.17(5) ?
N1a Pd N1b . . . 77.60(8) ?
Pd C0 H0a . . . 104(2) ?
Pd C0 H0b . . . 102.2(18) ?
Pd C0 H0c . . . 121.3(16) ?
H0a C0 H0b . . . 111(2) ?
H0a C0 H0c . . . 107(2) ?
H0b C0 H0c . . . 111(2) ?
Pd P C11 . . . 113.83(8) ?
Pd P C21 . . . 114.04(9) ?
Pd P C22 . . . 116.08(11) ?
C11 P C21 . . . 105.28(13) ?
C11 P C22 . . . 101.03(13) ?
C21 P C22 . . . 105.16(14) ?
P C11 C12 . . . 118.54(19) ?
P C11 C16 . . . 123.10(19) ?
C12 C11 C16 . . . 118.3(2) ?
C11 C12 C13 . . . 120.7(3) ?
C11 C12 H12 . . . 119.3(19) ?
C13 C12 H12 . . . 120(2) ?
C12 C13 C14 . . . 120.3(3) ?
C12 C13 H13 . . . 121(2) ?
C14 C13 H13 . . . 119(2) ?
C13 C14 C15 . . . 119.4(3) ?
C13 C14 H14 . . . 117.5(17) ?
C15 C14 H14 . . . 123.0(17) ?
C14 C15 C16 . . . 120.8(3) ?
C14 C15 H15 . . . 121(2) ?
C16 C15 H15 . . . 118.4(19) ?
C11 C16 C15 . . . 120.4(2) ?
C11 C16 H16 . . . 119.6(16) ?
C15 C16 H16 . . . 119.8(16) ?
P C21 H21a . . . 110.3(19) ?
P C21 H21b . . . 112.6(18) ?
P C21 H21c . . . 112.9(18) ?
H21a C21 H21b . . . 106(3) ?
H21a C21 H21c . . . 109(3) ?
H21b C21 H21c . . . 106(2) ?
P C22 H22a . . . 111.7(19) ?
P C22 H22b . . . 113.4(18) ?
P C22 H22c . . . 109.0(18) ?
H22a C22 H22b . . . 101(3) ?
H22a C22 H22c . . . 109(3) ?
H22b C22 H22c . . . 112(3) ?
Pd N1a C2a . . . 114.14(15) ?
Pd N1a C6a . . . 127.98(16) ?
C2a N1a C6a . . . 117.9(2) ?
N1a C2a C3a . . . 121.4(2) ?
N1a C2a C2b . . . 115.9(2) ?
C3a C2a C2b . . . 122.6(2) ?
C2a C3a C4a . . . 119.6(2) ?
C2a C3a H3a . . . 119(2) ?
C4a C3a H3a . . . 120.8(19) ?
C3a C4a C5a . . . 118.9(3) ?
C3a C4a H4a . . . 120.7(17) ?
C5a C4a H4a . . . 120.3(17) ?
C4a C5a C6a . . . 118.7(3) ?
C4a C5a H5a . . . 120(2) ?
C6a C5a H5a . . . 121(2) ?
N1a C6a C5a . . . 123.2(2) ?
N1a C6a H6a . . . 116.4(16) ?
C5a C6a H6a . . . 120.4(16) ?
Pd N1b C2b . . . 114.39(15) ?
Pd N1b C6b . . . 126.29(16) ?
C2b N1b C6b . . . 118.5(2) ?
C2a C2b N1b . . . 116.3(2) ?
C2a C2b C3b . . . 122.4(2) ?
N1b C2b C3b . . . 121.4(2) ?
C2b C3b C4b . . . 119.6(2) ?
C2b C3b H3b . . . 118.5(16) ?
C4b C3b H3b . . . 121.9(16) ?
C3b C4b C5b . . . 119.0(2) ?
C3b C4b H4b . . . 119.7(17) ?
C5b C4b H4b . . . 121.2(17) ?
C4b C5b C6b . . . 118.9(3) ?
C4b C5b H5b . . . 120.3(18) ?
C6b C5b H5b . . . 120.8(18) ?
N1b C6b C5b . . . 122.6(2) ?
N1b C6b H6b . . . 116.8(16) ?
C5b C6b H6b . . . 120.6(16) ?
O1 S O2 . . . 114.53(11) ?
O1 S O3 . . . 115.53(11) ?
O1 S C . . . 102.89(11) ?
O2 S O3 . . . 115.36(11) ?
O2 S C . . . 103.33(12) ?
O3 S C . . . 102.60(12) ?
S C F1 . . . 111.50(18) ?
S C F2 . . . 111.89(17) ?
S C F3 . . . 111.06(18) ?
F1 C F2 . . . 107.6(2) ?
F1 C F3 . . . 107.2(2) ?
F2 C F3 . . . 107.4(2) ?

loop_
_geom_bond_atom_site_label_1
_geom_bond_atom_site_label_2
_geom_bond_site_symmetry_1
_geom_bond_site_symmetry_2
_geom_bond_distance
_geom_bond_publ_flag
Pd C0 . . 2.048(3) ?
Pd P . . 2.2363(6) ?
Pd N1a . . 2.141(2) ?
Pd N1b . . 2.128(2) ?
C0 H0a . . .95(3) ?
C0 H0b . . .95(3) ?
C0 H0c . . 1.01(3) ?
P C11 . . 1.815(3) ?
P C21 . . 1.809(3) ?
P C22 . . 1.822(3) ?
C11 C12 . . 1.402(4) ?
C11 C16 . . 1.388(3) ?
C12 C13 . . 1.380(4) ?
C12 H12 . . .87(3) ?
C13 C14 . . 1.388(4) ?
C13 H13 . . .93(4) ?
C14 C15 . . 1.369(4) ?
C14 H14 . . .90(3) ?
C15 C16 . . 1.393(4) ?
C15 H15 . . .90(3) ?
C16 H16 . . .99(3) ?
C21 H21a . . .87(4) ?
C21 H21b . . .96(3) ?
C21 H21c . . .90(3) ?
C22 H22a . . .84(3) ?
C22 H22b . . .99(3) ?
C22 H22c . . .97(3) ?
N1a C2a . . 1.359(3) ?
N1a C6a . . 1.347(3) ?
C2a C3a . . 1.383(4) ?
C2a C2b . . 1.481(3) ?
C3a C4a . . 1.389(4) ?
C3a H3a . . .87(3) ?
C4a C5a . . 1.379(4) ?
C4a H4a . . .91(3) ?
C5a C6a . . 1.378(4) ?
C5a H5a . . .87(3) ?
C6a H6a . . .91(2) ?
N1b C2b . . 1.356(3) ?
N1b C6b . . 1.344(3) ?
C2b C3b . . 1.388(3) ?
C3b C4b . . 1.387(4) ?
C3b H3b . . .93(3) ?
C4b C5b . . 1.375(4) ?
C4b H4b . . .95(3) ?
C5b C6b . . 1.390(4) ?
C5b H5b . . .93(3) ?
C6b H6b . . .96(3) ?
S O1 . . 1.4460(18) ?
S O2 . . 1.440(2) ?
S O3 . . 1.4387(17) ?
S C . . 1.820(3) ?
C F1 . . 1.338(3) ?
C F2 . . 1.331(3) ?
C F3 . . 1.340(3) ?

loop_
_geom_contact_atom_site_label_1
_geom_contact_atom_site_label_2
_geom_contact_distance
_geom_contact_site_symmetry_1
_geom_contact_site_symmetry_2
_geom_contact_publ_flag
Pd C11 3.402(2) . . ?
Pd C21 3.401(3) . . ?
Pd C22 3.450(3) . . ?
Pd C2a 2.968(2) . . ?
Pd C6a 3.154(3) . . ?
Pd N1b 4.1886(18) . '3 565' ?
Pd C2b 2.958(2) . . ?
Pd C6b 3.118(3) . . ?
Pd H0a 2.46(4) . . ?
Pd H0b 2.43(3) . . ?
Pd H0c 2.71(3) . . ?
Pd H6a 3.19(3) . . ?
Pd H6b 3.16(3) . . ?
C0 P 2.886(3) . . ?
C0 N1b 3.039(3) . . ?
C0 F1 3.306(3) . '3 575' ?
C0 H6b 2.62(3) . . ?
P C12 2.773(3) . . ?
P C16 2.824(3) . . ?
P N1a 3.467(2) . . ?
P C6a 3.735(3) . . ?
P N1b 4.354(2) . . ?
P F1 4.523(2) . '3 575' ?
P F2 4.2520(18) . '1 655' ?
P F3 4.389(2) . '1 655' ?
P H0a 3.62(3) . . ?
P H0b 3.34(3) . . ?
P H0c 2.76(3) . . ?
P H12 2.82(3) . . ?
P H16 2.94(3) . . ?
P H21a 2.26(3) . . ?
P H21b 2.35(3) . . ?
P H21c 2.32(3) . . ?
P H22a 2.27(3) . . ?
P H22b 2.39(3) . . ?
P H22c 2.32(3) . . ?
P H6a 3.25(2) . . ?
C11 C13 2.418(4) . . ?
C11 C14 2.797(4) . . ?
C11 C15 2.413(4) . . ?
C11 C21 2.880(4) . . ?
C11 C22 2.807(4) . . ?
C11 N1a 3.578(3) . . ?
C11 H12 1.98(3) . . ?
C11 H16 2.07(3) . . ?
C11 H6a 2.61(2) . . ?
C12 C14 2.401(4) . . ?
C12 C15 2.757(4) . . ?
C12 C16 2.396(4) . . ?
C12 N1a 3.658(3) . . ?
C12 H13 2.02(4) . . ?
C13 C15 2.381(4) . . ?
C13 C16 2.766(4) . . ?
C13 F2 3.250(3) . '2 445' ?
C13 H12 1.96(3) . . ?
C13 H14 1.97(3) . . ?
C14 C16 2.402(4) . . ?
C14 N1b 3.351(3) . 2 ?
C14 F2 3.519(3) . '2 445' ?
C14 H13 2.01(4) . . ?
C14 H15 1.98(3) . . ?
C15 S 3.767(3) . . ?
C15 H14 2.01(3) . . ?
C15 H16 2.07(3) . . ?
C16 S 3.569(2) . . ?
C16 H15 1.98(3) . . ?
C21 C22 2.883(4) . . ?
C21 F1 3.618(4) . '3 575' ?
C21 F2 3.479(3) . '1 655' ?
C21 F3 3.538(4) . '1 655' ?
C21 F3 3.637(4) . '3 575' ?
C21 H16 2.63(3) . . ?
C22 F2 3.530(4) . '1 655' ?
N1a C3a 2.392(3) . . ?
N1a C4a 2.779(3) . . ?
N1a C5a 2.397(3) . . ?
N1a N1b 3.731(3) . '3 565' ?
N1a N1b 2.675(3) . . ?
N1a C2b 2.408(3) . . ?
N1a C5b 3.479(3) . '3 565' ?
N1a C6b 3.392(3) . '3 565' ?
N1a H3a 3.17(3) . . ?
N1a H5a 3.18(3) . . ?
N1a H6a 1.93(3) . . ?
C2a C4a 2.395(4) . . ?
C2a C5a 2.739(4) . . ?
C2a C6a 2.318(4) . . ?
C2a N1b 3.613(3) . '3 565' ?
C2a N1b 2.410(3) . . ?
C2a C3b 2.514(4) . . ?
C2a H3a 1.96(3) . . ?
C2a H3b 2.66(3) . . ?
C3a C5a 2.384(4) . . ?
C3a C6a 2.713(4) . . ?
C3a C2b 2.513(4) . . ?
C3a C3b 2.970(4) . . ?
C3a H4a 2.01(3) . . ?
C3a H3b 2.65(3) . . ?
C4a C6a 2.372(4) . . ?
C4a S 3.934(3) . '2 445' ?
C4a F2 3.471(3) . '2 445' ?
C4a H3a 1.98(3) . . ?
C4a H5a 1.97(3) . . ?
C5a F2 3.189(3) . '2 445' ?
C5a H4a 2.00(3) . . ?
C5a H6a 2.00(3) . . ?
C6a H5a 1.97(3) . . ?
N1b N1b 3.563(3) . '3 565' ?
N1b C2b 3.531(3) . '3 565' ?
N1b C3b 2.392(3) . . ?
N1b C4b 2.780(3) . . ?
N1b C5b 2.398(3) . . ?
N1b H0a 2.93(3) . . ?
N1b H0b 3.07(3) . . ?
N1b H14 3.19(2) . '2 545' ?
N1b H3b 3.21(3) . . ?
N1b H5b 3.23(3) . . ?
N1b H6b 1.97(3) . . ?
C2b C4b 2.399(4) . . ?
C2b C5b 2.740(4) . . ?
C2b C6b 2.321(4) . . ?
C2b H3a 2.65(3) . . ?
C2b H3b 2.00(3) . . ?
C3b C5b 2.380(4) . . ?
C3b C6b 2.720(4) . . ?
C3b H3a 2.67(3) . . ?
C3b H4b 2.03(3) . . ?
C4b C6b 2.381(4) . . ?
C4b H3b 2.04(3) . . ?
C4b H5b 2.01(3) . . ?
C5b F3 3.650(3) . '3 565' ?
C5b H4b 2.03(3) . . ?
C5b H6b 2.05(3) . . ?
C6b H5b 2.03(3) . . ?
S F1 2.6243(18) . . ?
S F2 2.6251(16) . . ?
S F3 2.6188(16) . . ?
S H15 3.39(3) . . ?
S H16 2.97(2) . . ?
S H4a 3.26(3) . '2 455' ?
S H5a 3.66(3) . '2 455' ?
S H3b 3.19(3) . '1 565' ?
S H4b 3.54(3) . '3 565' ?
S H5b 3.37(3) . '3 565' ?
O1 O2 2.428(3) . . ?
O1 O3 2.440(2) . . ?
O1 C 2.565(3) . . ?
O1 F1 2.955(2) . . ?
O1 F2 2.958(2) . . ?
O1 F3 3.736(2) . . ?
O1 H22b 2.55(3) . 2 ?
O1 H5a 2.75(3) . '2 455' ?
O2 O3 2.433(3) . . ?
O2 C 2.568(3) . . ?
O2 F1 2.950(3) . . ?
O2 F2 3.737(3) . . ?
O2 F3 2.954(2) . . ?
O2 H3b 2.62(3) . '1 565' ?
O2 H4b 2.80(3) . '1 565' ?
O2 H4b 2.43(3) . '3 565' ?
O3 C 2.554(3) . . ?
O3 F1 3.729(2) . . ?
O3 F2 2.947(2) . . ?
O3 F3 2.935(2) . . ?
O3 H4a 2.68(3) . '2 455' ?
O3 H6a 2.74(2) . . ?
O3 H5b 2.78(3) . '3 565' ?
F1 F2 2.155(3) . . ?
F1 F3 3.755(2) . '3 475' ?
F1 F3 2.155(2) . . ?
F1 H0a 2.96(3) . '3 575' ?
F1 H0c 2.77(3) . '3 575' ?
F1 H14 3.21(3) . '2 455' ?
F1 H21a 2.79(3) . '3 575' ?
F1 H3a 2.91(3) . '1 565' ?
F1 H3b 2.92(3) . '1 565' ?
F2 F3 2.152(2) . . ?
F2 F3 4.203(2) . '3 475' ?
F2 H13 2.97(3) . '2 455' ?
F2 H14 3.33(3) . '2 455' ?
F2 H21b 2.71(3) . '1 455' ?
F2 H22c 2.76(3) . '1 455' ?
F2 H5a 2.95(3) . '2 455' ?
F3 F3 2.750(2) . '3 475' ?
F3 H21a 2.88(3) . '3 575' ?
F3 H21a 3.02(3) . '1 455' ?
F3 H21b 3.23(3) . '1 455' ?
F3 H22a 3.28(3) . '1 455' ?
F3 H5b 2.92(3) . '3 565' ?
H0a H0b 1.57(4) . . ?
H0a H0c 1.58(4) . . ?
H0a H6b 2.16(4) . . ?
H0b H0c 1.61(4) . . ?
H0c H22a 2.31(4) . . ?
H12 H13 2.29(5) . . ?
H13 H14 2.26(4) . . ?
H14 H15 2.32(4) . . ?
H15 H16 2.31(4) . . ?
H16 H21c 2.37(4) . . ?
H21a H21b 1.46(5) . . ?
H21a H21c 1.44(5) . . ?
H21b H21c 1.49(4) . . ?
H22a H22b 1.42(5) . . ?
H22a H22c 1.47(4) . . ?
H22b H22c 1.62(5) . . ?
H3a H4a 2.31(4) . . ?
H3a H3b 2.11(4) . . ?
H4a H5a 2.28(4) . . ?
H5a H6a 2.28(4) . . ?
H3b H4b 2.35(4) . . ?
H4b H5b 2.34(4) . . ?
H5b H6b 2.35(4) . . ?

loop_
_geom_hbond_atom_site_label_D
_geom_hbond_atom_site_label_H
_geom_hbond_atom_site_label_A
_geom_hbond_site_symmetry_D
_geom_hbond_site_symmetry_H
_geom_hbond_site_symmetry_A
_geom_hbond_distance_DH
_geom_hbond_distance_HA
_geom_hbond_distance_DA
_geom_hbond_angle_DHA
_geom_hbond_publ_flag
? ? ? ? ? ? ? ? ? ? ?

loop_
_geom_torsion_atom_site_label_1
_geom_torsion_atom_site_label_2
_geom_torsion_atom_site_label_3
_geom_torsion_atom_site_label_4
_geom_torsion_site_symmetry_1
_geom_torsion_site_symmetry_2
_geom_torsion_site_symmetry_3
_geom_torsion_site_symmetry_4
_geom_torsion
_geom_torsion_publ_flag
? ? ? ? ? ? ? ? ? ?
